data_4071422
loop_
_publ_author_name
'Konkol, Marcin'
'Kondracka, Malgorzata'
'Voth, Peter'
'Spaniol, Thomas P.'
'Okuda, Jun'

_publ_section_title
;
 Rare-Earth Metal Alkyl and Hydrido Complexes Containing a
 Thioether-Functionalized Bis(phenolato) Ligand: Efficient Catalysts for
 Olefin Hydrosilylation
;
_journal_issue 15
_journal_name_full Organometallics
_journal_page_first 3774
_journal_paper_doi 10.1021/om800161u
_journal_volume 27
_journal_year 2008
_chemical_formula_sum 'C43 H71 Lu O6 S2 Si'
_chemical_formula_weight 951.18
_chemical_name_systematic
; 
 ? 
;
_space_group_IT_number 14
_symmetry_cell_setting monoclinic
_symmetry_space_group_name_Hall '-P 2ybc'
_symmetry_space_group_name_H-M 'P 1 21/c 1'
_atom_sites_solution_hydrogens geom
_atom_sites_solution_primary direct
_atom_sites_solution_secondary difmap
_audit_creation_method SHELXL-97
_cell_angle_alpha 90.00
_cell_angle_beta 114.6650(10)
_cell_angle_gamma 90.00
_cell_formula_units_Z 4
_cell_length_a 13.4712(12)
_cell_length_b 27.631(3)
_cell_length_c 13.4928(12)
_cell_measurement_reflns_used 6851
_cell_measurement_temperature 110(2)
_cell_measurement_theta_max 30.26
_cell_measurement_theta_min 2.22
_cell_volume 4564.1(8)
_computing_cell_refinement 'Bruker SMART (2001)'
_computing_data_collection 'Bruker SMART (2001)'
_computing_data_reduction 'Bruker SAINT+ (1999)'
_computing_structure_refinement 'SHELXL-97 (Sheldrick, 1997)'
_computing_structure_solution 'SHELXS-97 (Sheldrick, 1990)'
_diffrn_ambient_temperature 110(2)
_diffrn_measured_fraction_theta_full 0.999
_diffrn_measured_fraction_theta_max 0.937
_diffrn_measurement_device_type 'CCD area detector'
_diffrn_measurement_method 'phi and omega scans'
_diffrn_radiation_monochromator graphite
_diffrn_radiation_source 'fine-focus sealed tube'
_diffrn_radiation_type MoK\a
_diffrn_radiation_wavelength 0.71073
_diffrn_reflns_av_R_equivalents 0.0390
_diffrn_reflns_av_sigmaI/netI 0.0307
_diffrn_reflns_limit_h_max 19
_diffrn_reflns_limit_h_min -19
_diffrn_reflns_limit_k_max 39
_diffrn_reflns_limit_k_min -39
_diffrn_reflns_limit_l_max 18
_diffrn_reflns_limit_l_min -18
_diffrn_reflns_number 67539
_diffrn_reflns_theta_full 29.00
_diffrn_reflns_theta_max 30.86
_diffrn_reflns_theta_min 2.22
_exptl_absorpt_coefficient_mu 2.323
_exptl_absorpt_correction_T_max 0.7075
_exptl_absorpt_correction_T_min 0.4018
_exptl_absorpt_correction_type empirical
_exptl_absorpt_process_details 'Bruker SADABS'
_exptl_crystal_colour colourless
_exptl_crystal_density_diffrn 1.384
_exptl_crystal_density_method 'not measured'
_exptl_crystal_description fragment
_exptl_crystal_F_000 1976
_exptl_crystal_size_max 0.48
_exptl_crystal_size_mid 0.42
_exptl_crystal_size_min 0.16
_refine_diff_density_max 2.222
_refine_diff_density_min -1.016
_refine_diff_density_rms 0.130
_refine_ls_extinction_method none
_refine_ls_goodness_of_fit_ref 1.093
_refine_ls_hydrogen_treatment constr
_refine_ls_matrix_type full
_refine_ls_number_parameters 478
_refine_ls_number_reflns 13463
_refine_ls_number_restraints 96
_refine_ls_restrained_S_all 1.146
_refine_ls_R_factor_all 0.0452
_refine_ls_R_factor_gt 0.0364
_refine_ls_shift/su_max 0.011
_refine_ls_shift/su_mean 0.000
_refine_ls_structure_factor_coef Fsqd
_refine_ls_weighting_details 'calc w=1/[\s^2^(Fo^2^)+(0.0552P)^2^+5.0577P] where P=(Fo^2^+2Fc^2^)/3'
_refine_ls_weighting_scheme calc
_refine_ls_wR_factor_gt 0.0948
_refine_ls_wR_factor_ref 0.1001
_reflns_number_gt 11617
_reflns_number_total 13463
_reflns_threshold_expression >2sigma(I)
_cod_data_source_file om800161u-file003.cif
_cod_data_source_block mk7
_cod_original_cell_volume 4564.2(7)
_cod_original_sg_symbol_H-M P21/c
_cod_database_code 4071422

loop_
_symmetry_equiv_pos_as_xyz
'x, y, z'
'-x, y+1/2, -z+1/2'
'-x, -y, -z'
'x, -y-1/2, z-1/2'

loop_
_atom_site_label
_atom_site_type_symbol
_atom_site_fract_x
_atom_site_fract_y
_atom_site_fract_z
_atom_site_U_iso_or_equiv
_atom_site_adp_type
_atom_site_occupancy
_atom_site_symmetry_multiplicity
_atom_site_calc_flag
_atom_site_refinement_flags
Lu1 Lu 0.357846(9) 0.130740(4) 0.878600(9) 0.01564(5) Uani 1 1 d .
Si1 Si 0.14452(8) 0.05776(4) 0.93267(8) 0.02525(19) Uani 1 1 d .
S1 S 0.49573(7) 0.14700(3) 0.74025(7) 0.02487(16) Uani 1 1 d .
S2 S 0.43176(7) 0.23327(3) 0.84210(7) 0.02552(16) Uani 1 1 d .
O1 O 0.26582(18) 0.12853(8) 0.70873(19) 0.0202(4) Uani 1 1 d .
O2 O 0.49944(18) 0.15518(8) 1.00963(18) 0.0215(4) Uani 1 1 d .
O3 O 0.44981(18) 0.06040(8) 0.8700(2) 0.0241(5) Uani 1 1 d .
O4 O 0.24805(19) 0.18926(8) 0.90800(18) 0.0240(5) Uani 1 1 d .
C1 C 0.2778(3) 0.12740(11) 0.6166(3) 0.0188(6) Uani 1 1 d .
C2 C 0.1891(3) 0.11571(12) 0.5150(3) 0.0209(6) Uani 1 1 d .
C3 C 0.2071(3) 0.11693(15) 0.4209(3) 0.0323(8) Uani 1 1 d .
H3 H 0.1476 0.1098 0.3533 0.039 Uiso 1 1 calc R
C4 C 0.3080(4) 0.12807(17) 0.4202(3) 0.0433(11) Uani 1 1 d .
C5 C 0.3944(3) 0.13806(15) 0.5187(3) 0.0354(9) Uani 1 1 d .
H5 H 0.4642 0.1453 0.5207 0.042 Uiso 1 1 calc R
C6 C 0.3801(3) 0.13765(12) 0.6154(3) 0.0230(6) Uani 1 1 d .
C7 C 0.0770(3) 0.10246(12) 0.5113(2) 0.0210(6) Uani 1 1 d .
C8 C 0.0310(3) 0.14563(13) 0.5508(3) 0.0251(6) Uani 1 1 d .
H8A H 0.0825 0.1546 0.6248 0.038 Uiso 1 1 calc R
H8B H -0.0392 0.1366 0.5511 0.038 Uiso 1 1 calc R
H8C H 0.0206 0.1732 0.5018 0.038 Uiso 1 1 calc R
C9 C 0.0877(3) 0.05810(12) 0.5841(3) 0.0259(7) Uani 1 1 d .
H9A H 0.1167 0.0307 0.5583 0.039 Uiso 1 1 calc R
H9B H 0.0157 0.0496 0.5808 0.039 Uiso 1 1 calc R
H9C H 0.1375 0.0657 0.6596 0.039 Uiso 1 1 calc R
C10 C -0.0062(3) 0.08966(14) 0.3956(3) 0.0283(7) Uani 1 1 d .
H10A H 0.0211 0.0623 0.3680 0.043 Uiso 1 1 calc R
H10B H -0.0170 0.1177 0.3477 0.043 Uiso 1 1 calc R
H10C H -0.0759 0.0808 0.3974 0.043 Uiso 1 1 calc R
C11 C 0.3215(5) 0.1290(2) 0.3147(4) 0.070(2) Uani 1 1 d .
H11A H 0.2516 0.1212 0.2540 0.105 Uiso 1 1 calc R
H11B H 0.3765 0.1051 0.3179 0.105 Uiso 1 1 calc R
H11C H 0.3451 0.1613 0.3036 0.105 Uiso 1 1 calc R
C12 C 0.4988(3) 0.21188(12) 0.7583(3) 0.0266(7) Uani 1 1 d .
H12A H 0.4636 0.2273 0.6857 0.032 Uiso 1 1 calc R
H12B H 0.5760 0.2226 0.7918 0.032 Uiso 1 1 calc R
C13 C 0.5586(2) 0.19498(12) 1.0441(3) 0.0205(6) Uani 1 1 d .
C14 C 0.6415(2) 0.19867(12) 1.1526(3) 0.0225(6) Uani 1 1 d .
C15 C 0.7020(3) 0.24150(15) 1.1809(3) 0.0315(8) Uani 1 1 d .
H15 H 0.7589 0.2439 1.2522 0.038 Uiso 1 1 calc R
C16 C 0.6846(3) 0.28091(15) 1.1115(3) 0.0354(9) Uani 1 1 d .
C17 C 0.6024(3) 0.27753(13) 1.0086(3) 0.0306(8) Uani 1 1 d .
H17 H 0.5877 0.3041 0.9599 0.037 Uiso 1 1 calc R
C18 C 0.5401(3) 0.23539(12) 0.9747(3) 0.0230(6) Uani 1 1 d .
C19 C 0.6605(3) 0.15745(13) 1.2340(3) 0.0249(7) Uani 1 1 d .
C20 C 0.6985(3) 0.11154(15) 1.1957(3) 0.0328(8) Uani 1 1 d .
H20A H 0.7097 0.0855 1.2486 0.049 Uiso 1 1 calc R
H20B H 0.7673 0.1181 1.1898 0.049 Uiso 1 1 calc R
H20C H 0.6429 0.1017 1.1244 0.049 Uiso 1 1 calc R
C21 C 0.5546(3) 0.14672(13) 1.2473(3) 0.0248(6) Uani 1 1 d .
H21A H 0.5674 0.1202 1.2994 0.037 Uiso 1 1 calc R
H21B H 0.4970 0.1374 1.1766 0.037 Uiso 1 1 calc R
H21C H 0.5320 0.1757 1.2743 0.037 Uiso 1 1 calc R
C22 C 0.7494(3) 0.17037(15) 1.3477(3) 0.0326(8) Uani 1 1 d .
H22A H 0.7590 0.1433 1.3978 0.049 Uiso 1 1 calc R
H22B H 0.7270 0.1992 1.3754 0.049 Uiso 1 1 calc R
H22C H 0.8184 0.1768 1.3422 0.049 Uiso 1 1 calc R
C23 C 0.7528(5) 0.32672(19) 1.1498(4) 0.0572(15) Uani 1 1 d .
H23A H 0.8079 0.3222 1.2246 0.086 Uiso 1 1 calc R
H23B H 0.7053 0.3539 1.1476 0.086 Uiso 1 1 calc R
H23C H 0.7893 0.3335 1.1018 0.086 Uiso 1 1 calc R
C24 C 0.2852(3) 0.07941(12) 0.9726(3) 0.0243(6) Uani 1 1 d .
C25 C 0.1213(4) -0.00100(14) 0.8559(3) 0.0348(8) Uani 1 1 d .
H25A H 0.0460 -0.0118 0.8354 0.052 Uiso 1 1 calc R
H25B H 0.1720 -0.0255 0.9023 0.052 Uiso 1 1 calc R
H25C H 0.1337 0.0037 0.7900 0.052 Uiso 1 1 calc R
C26 C 0.0388(3) 0.10188(15) 0.8442(3) 0.0353(8) Uani 1 1 d .
H26A H -0.0342 0.0885 0.8254 0.053 Uiso 1 1 calc R
H26B H 0.0488 0.1078 0.7774 0.053 Uiso 1 1 calc R
H26C H 0.0465 0.1324 0.8837 0.053 Uiso 1 1 calc R
C27 C 0.1129(4) 0.04665(18) 1.0543(3) 0.0427(10) Uani 1 1 d .
H27A H 0.0375 0.0352 1.0294 0.064 Uiso 1 1 calc R
H27B H 0.1217 0.0768 1.0952 0.064 Uiso 1 1 calc R
H27C H 0.1630 0.0221 1.1015 0.064 Uiso 1 1 calc R
C28 C 0.3948(3) 0.02276(12) 0.7895(3) 0.0303(7) Uani 1 1 d .
H28A H 0.3549 0.0372 0.7163 0.036 Uiso 1 1 calc R
H28B H 0.3422 0.0049 0.8095 0.036 Uiso 1 1 calc R
C29 C 0.4838(3) -0.01062(13) 0.7901(3) 0.0341(8) Uani 1 1 d .
H29A H 0.4671 -0.0232 0.7162 0.041 Uiso 1 1 calc R
H29B H 0.4946 -0.0382 0.8405 0.041 Uiso 1 1 calc R
C30 C 0.5837(3) 0.02253(14) 0.8302(3) 0.0351(8) Uani 1 1 d .
H30A H 0.6525 0.0037 0.8620 0.042 Uiso 1 1 calc R
H30B H 0.5845 0.0432 0.7706 0.042 Uiso 1 1 calc R
C31 C 0.5668(3) 0.05211(13) 0.9158(3) 0.0290(7) Uani 1 1 d .
H31A H 0.5914 0.0341 0.9855 0.035 Uiso 1 1 calc R
H31B H 0.6072 0.0831 0.9289 0.035 Uiso 1 1 calc R
C32 C 0.1673(3) 0.22079(14) 0.8309(3) 0.0308(7) Uani 1 1 d .
H32A H 0.1111 0.2017 0.7722 0.037 Uiso 1 1 calc R
H32B H 0.2020 0.2432 0.7975 0.037 Uiso 1 1 calc R
C33 C 0.1167(3) 0.24864(16) 0.8947(3) 0.0397(9) Uani 1 1 d .
H33A H 0.0519 0.2316 0.8945 0.048 Uiso 1 1 calc R
H33B H 0.0953 0.2817 0.8650 0.048 Uiso 1 1 calc R
C34 C 0.2093(4) 0.24999(17) 1.0089(4) 0.0471(11) Uani 1 1 d .
H34A H 0.2612 0.2766 1.0160 0.057 Uiso 1 1 calc R
H34B H 0.1808 0.2539 1.0652 0.057 Uiso 1 1 calc R
C35 C 0.2621(3) 0.20158(15) 1.0176(3) 0.0345(8) Uani 1 1 d .
H35A H 0.3407 0.2032 1.0675 0.041 Uiso 1 1 calc R
H35B H 0.2267 0.1771 1.0457 0.041 Uiso 1 1 calc R
O5 O 0.3704(4) 0.5542(2) 0.0165(3) 0.0936(17) Uani 1 1 d U
C36 C 0.3844(7) 0.5435(4) -0.0720(8) 0.121(3) Uani 1 1 d DU
H36A H 0.4365 0.5164 -0.0579 0.146 Uiso 1 1 calc R
H36B H 0.4129 0.5719 -0.0968 0.146 Uiso 1 1 calc R
C37 C 0.2697(7) 0.5290(4) -0.1592(7) 0.126(3) Uani 1 1 d DU
H37A H 0.2413 0.5536 -0.2176 0.151 Uiso 1 1 calc R
H37B H 0.2724 0.4973 -0.1922 0.151 Uiso 1 1 calc R
C38 C 0.2073(6) 0.5266(4) -0.1034(6) 0.112(3) Uani 1 1 d DU
H38A H 0.1688 0.4951 -0.1167 0.135 Uiso 1 1 calc R
H38B H 0.1521 0.5527 -0.1269 0.135 Uiso 1 1 calc R
C39 C 0.2745(7) 0.5315(4) 0.0048(7) 0.127(3) Uani 1 1 d DU
H39A H 0.2913 0.4992 0.0397 0.152 Uiso 1 1 calc R
H39B H 0.2375 0.5508 0.0412 0.152 Uiso 1 1 calc R
O6 O 0.0061(6) 0.2073(3) 0.1008(6) 0.139(2) Uani 1 1 d U
C40 C -0.0936(8) 0.2272(3) 0.0489(10) 0.139(4) Uani 1 1 d DU
H40A H -0.0890 0.2540 0.0024 0.167 Uiso 1 1 calc R
H40B H -0.1160 0.2412 0.1040 0.167 Uiso 1 1 calc R
C41 C -0.1760(7) 0.1939(3) -0.0174(8) 0.107(3) Uani 1 1 d DU
H41A H -0.1936 0.1986 -0.0957 0.128 Uiso 1 1 calc R
H41B H -0.2436 0.1976 -0.0060 0.128 Uiso 1 1 calc R
C42 C -0.1260(8) 0.1471(3) 0.0202(7) 0.099(2) Uani 1 1 d DU
H42A H -0.1730 0.1262 0.0424 0.119 Uiso 1 1 calc R
H42B H -0.1107 0.1303 -0.0368 0.119 Uiso 1 1 calc R
C43 C -0.0274(11) 0.1596(4) 0.1115(9) 0.164(5) Uani 1 1 d DU
H43A H -0.0389 0.1573 0.1791 0.196 Uiso 1 1 calc R
H43B H 0.0308 0.1365 0.1172 0.196 Uiso 1 1 calc R

loop_
_atom_site_aniso_label
_atom_site_aniso_U_11
_atom_site_aniso_U_22
_atom_site_aniso_U_33
_atom_site_aniso_U_23
_atom_site_aniso_U_13
_atom_site_aniso_U_12
Lu1 0.01270(7) 0.01503(7) 0.01756(7) -0.00219(4) 0.00471(5) -0.00250(4)
Si1 0.0244(4) 0.0266(5) 0.0286(5) -0.0059(4) 0.0149(4) -0.0087(4)
S1 0.0160(3) 0.0257(4) 0.0286(4) -0.0016(3) 0.0050(3) -0.0034(3)
S2 0.0222(4) 0.0224(4) 0.0294(4) 0.0007(3) 0.0083(3) -0.0035(3)
O1 0.0147(10) 0.0228(11) 0.0212(11) -0.0025(8) 0.0054(8) -0.0023(8)
O2 0.0166(10) 0.0196(11) 0.0224(10) -0.0025(8) 0.0025(8) -0.0039(8)
O3 0.0208(11) 0.0185(10) 0.0350(12) -0.0053(9) 0.0138(10) -0.0003(8)
O4 0.0258(11) 0.0235(11) 0.0235(11) -0.0036(9) 0.0110(9) 0.0041(9)
C1 0.0165(13) 0.0186(14) 0.0194(14) -0.0037(10) 0.0055(11) -0.0010(10)
C2 0.0189(14) 0.0216(14) 0.0209(14) -0.0072(11) 0.0070(12) -0.0047(11)
C3 0.0299(18) 0.045(2) 0.0231(16) -0.0156(15) 0.0116(14) -0.0166(16)
C4 0.040(2) 0.068(3) 0.0300(19) -0.0252(19) 0.0222(18) -0.027(2)
C5 0.0311(19) 0.046(2) 0.036(2) -0.0188(16) 0.0214(17) -0.0183(16)
C6 0.0199(15) 0.0220(15) 0.0253(15) -0.0082(12) 0.0076(12) -0.0049(11)
C7 0.0175(13) 0.0214(14) 0.0212(14) -0.0053(11) 0.0053(11) -0.0028(11)
C8 0.0214(15) 0.0235(15) 0.0266(16) -0.0051(13) 0.0065(13) 0.0011(12)
C9 0.0200(15) 0.0225(15) 0.0330(17) -0.0020(13) 0.0090(13) -0.0032(12)
C10 0.0215(15) 0.0354(19) 0.0235(15) -0.0061(13) 0.0049(13) -0.0052(14)
C11 0.064(3) 0.124(5) 0.039(2) -0.046(3) 0.037(3) -0.058(3)
C12 0.0299(17) 0.0255(16) 0.0222(15) -0.0001(12) 0.0089(13) -0.0118(14)
C13 0.0157(13) 0.0231(15) 0.0229(14) -0.0081(11) 0.0083(11) -0.0056(11)
C14 0.0167(13) 0.0305(17) 0.0217(14) -0.0101(12) 0.0093(11) -0.0037(12)
C15 0.0268(17) 0.047(2) 0.0238(16) -0.0181(15) 0.0139(14) -0.0183(16)
C16 0.043(2) 0.040(2) 0.0337(19) -0.0193(16) 0.0264(17) -0.0275(17)
C17 0.041(2) 0.0281(17) 0.0332(18) -0.0112(14) 0.0257(16) -0.0159(15)
C18 0.0210(14) 0.0253(16) 0.0245(15) -0.0069(12) 0.0114(12) -0.0067(12)
C19 0.0180(14) 0.0335(18) 0.0208(14) -0.0072(13) 0.0057(12) 0.0019(13)
C20 0.0221(16) 0.042(2) 0.0294(17) -0.0086(16) 0.0059(14) 0.0068(15)
C21 0.0223(15) 0.0274(16) 0.0245(15) -0.0004(13) 0.0095(13) 0.0007(13)
C22 0.0213(16) 0.048(2) 0.0231(16) -0.0084(15) 0.0038(13) 0.0000(15)
C23 0.074(3) 0.059(3) 0.046(3) -0.026(2) 0.033(2) -0.047(3)
C24 0.0226(15) 0.0226(15) 0.0315(16) 0.0015(13) 0.0151(13) -0.0047(12)
C25 0.043(2) 0.0270(18) 0.040(2) -0.0076(15) 0.0230(18) -0.0107(16)
C26 0.0248(17) 0.036(2) 0.043(2) -0.0086(16) 0.0121(16) -0.0051(15)
C27 0.037(2) 0.062(3) 0.038(2) -0.0133(19) 0.0237(18) -0.020(2)
C28 0.0354(19) 0.0175(15) 0.0388(19) -0.0071(13) 0.0162(16) 0.0001(13)
C29 0.046(2) 0.0226(16) 0.0365(19) -0.0021(14) 0.0202(17) 0.0083(15)
C30 0.038(2) 0.0332(19) 0.043(2) 0.0077(16) 0.0265(18) 0.0116(16)
C31 0.0233(16) 0.0264(17) 0.0388(19) 0.0029(14) 0.0143(14) 0.0035(13)
C32 0.0299(18) 0.0307(18) 0.0312(18) -0.0014(14) 0.0122(15) 0.0090(14)
C33 0.0312(19) 0.041(2) 0.043(2) -0.0130(18) 0.0122(17) 0.0101(17)
C34 0.049(3) 0.042(2) 0.040(2) -0.0166(18) 0.0082(19) 0.017(2)
C35 0.038(2) 0.036(2) 0.0271(17) -0.0091(15) 0.0116(15) 0.0047(16)
O5 0.084(3) 0.154(4) 0.0367(18) -0.017(2) 0.0184(19) -0.072(3)
C36 0.079(4) 0.183(8) 0.120(6) 0.009(6) 0.060(4) -0.024(5)
C37 0.106(5) 0.179(8) 0.087(5) -0.052(5) 0.036(4) -0.018(6)
C38 0.082(4) 0.149(7) 0.082(4) 0.045(4) 0.010(3) -0.052(4)
C39 0.111(6) 0.194(8) 0.097(5) -0.045(5) 0.066(4) -0.082(5)
O6 0.104(4) 0.183(6) 0.130(5) -0.008(5) 0.049(4) -0.002(4)
C40 0.088(5) 0.079(4) 0.245(9) 0.034(5) 0.064(5) -0.006(4)
C41 0.079(4) 0.113(5) 0.134(6) 0.012(5) 0.049(4) 0.032(4)
C42 0.133(6) 0.074(4) 0.120(6) -0.020(4) 0.082(5) 0.006(4)
C43 0.194(8) 0.138(7) 0.106(6) 0.044(6) 0.010(5) 0.033(6)

loop_
_atom_type_symbol
_atom_type_description
_atom_type_scat_dispersion_real
_atom_type_scat_dispersion_imag
_atom_type_scat_source
C C 0.0033 0.0016 'International Tables Vol C Tables 4.2.6.8 and 6.1.1.4'
H H 0.0000 0.0000 'International Tables Vol C Tables 4.2.6.8 and 6.1.1.4'
O O 0.0106 0.0060 'International Tables Vol C Tables 4.2.6.8 and 6.1.1.4'
S S 0.1246 0.1234 'International Tables Vol C Tables 4.2.6.8 and 6.1.1.4'
Lu Lu -0.4720 5.8584 'International Tables Vol C Tables 4.2.6.8 and 6.1.1.4'
Si Si 0.0817 0.0704 'International Tables Vol C Tables 4.2.6.8 and 6.1.1.4'

loop_
_geom_angle_atom_site_label_1
_geom_angle_atom_site_label_2
_geom_angle_atom_site_label_3
_geom_angle
O2 Lu1 O1 147.41(9)
O2 Lu1 O3 89.73(8)
O1 Lu1 O3 90.30(8)
O2 Lu1 O4 92.95(9)
O1 Lu1 O4 94.48(8)
O3 Lu1 O4 166.54(8)
O2 Lu1 C24 100.06(10)
O1 Lu1 C24 112.27(10)
O3 Lu1 C24 82.79(10)
O4 Lu1 C24 83.75(10)
O2 Lu1 S2 66.53(6)
O1 Lu1 S2 86.33(6)
O3 Lu1 S2 122.63(6)
O4 Lu1 S2 70.32(6)
C24 Lu1 S2 149.45(8)
O2 Lu1 S1 84.29(7)
O1 Lu1 S1 65.52(6)
O3 Lu1 S1 68.58(6)
O4 Lu1 S1 124.81(6)
C24 Lu1 S1 151.08(8)
S2 Lu1 S1 58.13(2)
C24 Si1 C26 113.00(17)
C24 Si1 C25 110.87(17)
C26 Si1 C25 107.62(19)
C24 Si1 C27 112.16(17)
C26 Si1 C27 105.8(2)
C25 Si1 C27 107.03(19)
C6 S1 C12 103.57(16)
C6 S1 Lu1 92.34(12)
C12 S1 Lu1 92.72(11)
C18 S2 C12 102.99(16)
C18 S2 Lu1 93.05(11)
C12 S2 Lu1 94.44(11)
C1 O1 Lu1 141.2(2)
C13 O2 Lu1 140.0(2)
C31 O3 C28 109.1(3)
C31 O3 Lu1 128.0(2)
C28 O3 Lu1 120.97(19)
C32 O4 C35 109.4(3)
C32 O4 Lu1 129.50(19)
C35 O4 Lu1 120.9(2)
O1 C1 C6 120.6(3)
O1 C1 C2 121.8(3)
C6 C1 C2 117.6(3)
C3 C2 C1 118.5(3)
C3 C2 C7 121.4(3)
C1 C2 C7 120.2(3)
C2 C3 C4 123.6(3)
C2 C3 H3 118.2
C4 C3 H3 118.2
C5 C4 C3 118.0(4)
C5 C4 C11 121.3(4)
C3 C4 C11 120.7(4)
C4 C5 C6 120.5(3)
C4 C5 H5 119.7
C6 C5 H5 119.7
C5 C6 C1 121.9(3)
C5 C6 S1 118.6(3)
C1 C6 S1 119.5(3)
C2 C7 C10 112.3(3)
C2 C7 C8 109.7(3)
C10 C7 C8 107.6(3)
C2 C7 C9 109.9(3)
C10 C7 C9 107.4(3)
C8 C7 C9 109.9(3)
C7 C8 H8A 109.5
C7 C8 H8B 109.5
H8A C8 H8B 109.5
C7 C8 H8C 109.5
H8A C8 H8C 109.5
H8B C8 H8C 109.5
C7 C9 H9A 109.5
C7 C9 H9B 109.5
H9A C9 H9B 109.5
C7 C9 H9C 109.5
H9A C9 H9C 109.5
H9B C9 H9C 109.5
C7 C10 H10A 109.5
C7 C10 H10B 109.5
H10A C10 H10B 109.5
C7 C10 H10C 109.5
H10A C10 H10C 109.5
H10B C10 H10C 109.5
C4 C11 H11A 109.5
C4 C11 H11B 109.5
H11A C11 H11B 109.5
C4 C11 H11C 109.5
H11A C11 H11C 109.5
H11B C11 H11C 109.5
S1 C12 S2 114.67(18)
S1 C12 H12A 108.6
S2 C12 H12A 108.6
S1 C12 H12B 108.6
S2 C12 H12B 108.6
H12A C12 H12B 107.6
O2 C13 C18 120.7(3)
O2 C13 C14 121.3(3)
C18 C13 C14 118.0(3)
C15 C14 C13 117.3(3)
C15 C14 C19 122.1(3)
C13 C14 C19 120.6(3)
C16 C15 C14 124.3(3)
C16 C15 H15 117.8
C14 C15 H15 117.8
C17 C16 C15 117.8(3)
C17 C16 C23 121.2(4)
C15 C16 C23 120.9(4)
C16 C17 C18 120.6(4)
C16 C17 H17 119.7
C18 C17 H17 119.7
C17 C18 C13 121.8(3)
C17 C18 S2 119.1(3)
C13 C18 S2 119.0(2)
C14 C19 C20 110.7(3)
C14 C19 C21 110.0(3)
C20 C19 C21 109.6(3)
C14 C19 C22 111.7(3)
C20 C19 C22 107.2(3)
C21 C19 C22 107.5(3)
C19 C20 H20A 109.5
C19 C20 H20B 109.5
H20A C20 H20B 109.5
C19 C20 H20C 109.5
H20A C20 H20C 109.5
H20B C20 H20C 109.5
C19 C21 H21A 109.5
C19 C21 H21B 109.5
H21A C21 H21B 109.5
C19 C21 H21C 109.5
H21A C21 H21C 109.5
H21B C21 H21C 109.5
C19 C22 H22A 109.5
C19 C22 H22B 109.5
H22A C22 H22B 109.5
C19 C22 H22C 109.5
H22A C22 H22C 109.5
H22B C22 H22C 109.5
C16 C23 H23A 109.5
C16 C23 H23B 109.5
H23A C23 H23B 109.5
C16 C23 H23C 109.5
H23A C23 H23C 109.5
H23B C23 H23C 109.5
Si1 C24 Lu1 129.97(18)
Si1 C25 H25A 109.5
Si1 C25 H25B 109.5
H25A C25 H25B 109.5
Si1 C25 H25C 109.5
H25A C25 H25C 109.5
H25B C25 H25C 109.5
Si1 C26 H26A 109.5
Si1 C26 H26B 109.5
H26A C26 H26B 109.5
Si1 C26 H26C 109.5
H26A C26 H26C 109.5
H26B C26 H26C 109.5
Si1 C27 H27A 109.5
Si1 C27 H27B 109.5
H27A C27 H27B 109.5
Si1 C27 H27C 109.5
H27A C27 H27C 109.5
H27B C27 H27C 109.5
O3 C28 C29 106.0(3)
O3 C28 H28A 110.5
C29 C28 H28A 110.5
O3 C28 H28B 110.5
C29 C28 H28B 110.5
H28A C28 H28B 108.7
C28 C29 C30 102.5(3)
C28 C29 H29A 111.3
C30 C29 H29A 111.3
C28 C29 H29B 111.3
C30 C29 H29B 111.3
H29A C29 H29B 109.2
C31 C30 C29 101.7(3)
C31 C30 H30A 111.4
C29 C30 H30A 111.4
C31 C30 H30B 111.4
C29 C30 H30B 111.4
H30A C30 H30B 109.3
O3 C31 C30 104.1(3)
O3 C31 H31A 110.9
C30 C31 H31A 110.9
O3 C31 H31B 110.9
C30 C31 H31B 110.9
H31A C31 H31B 109.0
O4 C32 C33 106.2(3)
O4 C32 H32A 110.5
C33 C32 H32A 110.5
O4 C32 H32B 110.5
C33 C32 H32B 110.5
H32A C32 H32B 108.7
C32 C33 C34 102.4(3)
C32 C33 H33A 111.3
C34 C33 H33A 111.3
C32 C33 H33B 111.3
C34 C33 H33B 111.3
H33A C33 H33B 109.2
C35 C34 C33 102.7(3)
C35 C34 H34A 111.2
C33 C34 H34A 111.2
C35 C34 H34B 111.2
C33 C34 H34B 111.2
H34A C34 H34B 109.1
O4 C35 C34 105.9(3)
O4 C35 H35A 110.6
C34 C35 H35A 110.6
O4 C35 H35B 110.6
C34 C35 H35B 110.6
H35A C35 H35B 108.7
C36 O5 C39 106.0(6)
O5 C36 C37 105.7(6)
O5 C36 H36A 110.6
C37 C36 H36A 110.6
O5 C36 H36B 110.6
C37 C36 H36B 110.6
H36A C36 H36B 108.7
C38 C37 C36 104.2(7)
C38 C37 H37A 110.9
C36 C37 H37A 110.9
C38 C37 H37B 110.9
C36 C37 H37B 110.9
H37A C37 H37B 108.9
C37 C38 C39 107.7(7)
C37 C38 H38A 110.2
C39 C38 H38A 110.2
C37 C38 H38B 110.2
C39 C38 H38B 110.2
H38A C38 H38B 108.5
C38 C39 O5 109.7(6)
C38 C39 H39A 109.7
O5 C39 H39A 109.7
C38 C39 H39B 109.7
O5 C39 H39B 109.7
H39A C39 H39B 108.2
C40 O6 C43 98.0(8)
O6 C40 C41 114.1(8)
O6 C40 H40A 108.7
C41 C40 H40A 108.7
O6 C40 H40B 108.7
C41 C40 H40B 108.7
H40A C40 H40B 107.6
C40 C41 C42 103.2(7)
C40 C41 H41A 111.1
C42 C41 H41A 111.1
C40 C41 H41B 111.1
C42 C41 H41B 111.1
H41A C41 H41B 109.1
C43 C42 C41 102.3(8)
C43 C42 H42A 111.3
C41 C42 H42A 111.3
C43 C42 H42B 111.3
C41 C42 H42B 111.3
H42A C42 H42B 109.2
O6 C43 C42 111.1(8)
O6 C43 H43A 109.4
C42 C43 H43A 109.4
O6 C43 H43B 109.4
C42 C43 H43B 109.4
H43A C43 H43B 108.0

loop_
_geom_bond_atom_site_label_1
_geom_bond_atom_site_label_2
_geom_bond_distance
Lu1 O2 2.099(2)
Lu1 O1 2.103(2)
Lu1 O3 2.334(2)
Lu1 O4 2.334(2)
Lu1 C24 2.369(3)
Lu1 S2 3.1096(9)
Lu1 S1 3.1671(9)
Si1 C24 1.841(3)
Si1 C26 1.876(4)
Si1 C25 1.881(4)
Si1 C27 1.885(4)
S1 C6 1.772(3)
S1 C12 1.807(4)
S2 C18 1.777(3)
S2 C12 1.815(4)
O1 C1 1.319(4)
O2 C13 1.323(4)
O3 C31 1.451(4)
O3 C28 1.463(4)
O4 C32 1.442(4)
O4 C35 1.451(4)
C1 C6 1.414(4)
C1 C2 1.429(4)
C2 C3 1.389(5)
C2 C7 1.535(4)
C3 C4 1.397(5)
C3 H3 0.9500
C4 C5 1.381(6)
C4 C11 1.508(6)
C5 C6 1.396(5)
C5 H5 0.9500
C7 C10 1.535(4)
C7 C8 1.539(5)
C7 C9 1.540(5)
C8 H8A 0.9800
C8 H8B 0.9800
C8 H8C 0.9800
C9 H9A 0.9800
C9 H9B 0.9800
C9 H9C 0.9800
C10 H10A 0.9800
C10 H10B 0.9800
C10 H10C 0.9800
C11 H11A 0.9800
C11 H11B 0.9800
C11 H11C 0.9800
C12 H12A 0.9900
C12 H12B 0.9900
C13 C18 1.411(5)
C13 C14 1.426(4)
C14 C15 1.397(5)
C14 C19 1.528(5)
C15 C16 1.391(6)
C15 H15 0.9500
C16 C17 1.370(6)
C16 C23 1.522(5)
C17 C18 1.396(4)
C17 H17 0.9500
C19 C20 1.536(5)
C19 C21 1.539(5)
C19 C22 1.544(4)
C20 H20A 0.9800
C20 H20B 0.9800
C20 H20C 0.9800
C21 H21A 0.9800
C21 H21B 0.9800
C21 H21C 0.9800
C22 H22A 0.9800
C22 H22B 0.9800
C22 H22C 0.9800
C23 H23A 0.9800
C23 H23B 0.9800
C23 H23C 0.9800
C25 H25A 0.9800
C25 H25B 0.9800
C25 H25C 0.9800
C26 H26A 0.9800
C26 H26B 0.9800
C26 H26C 0.9800
C27 H27A 0.9800
C27 H27B 0.9800
C27 H27C 0.9800
C28 C29 1.510(5)
C28 H28A 0.9900
C28 H28B 0.9900
C29 C30 1.528(6)
C29 H29A 0.9900
C29 H29B 0.9900
C30 C31 1.509(5)
C30 H30A 0.9900
C30 H30B 0.9900
C31 H31A 0.9900
C31 H31B 0.9900
C32 C33 1.513(5)
C32 H32A 0.9900
C32 H32B 0.9900
C33 C34 1.526(6)
C33 H33A 0.9900
C33 H33B 0.9900
C34 C35 1.497(6)
C34 H34A 0.9900
C34 H34B 0.9900
C35 H35A 0.9900
C35 H35B 0.9900
O5 C36 1.317(9)
O5 C39 1.385(8)
C36 C37 1.554(10)
C36 H36A 0.9900
C36 H36B 0.9900
C37 C38 1.343(9)
C37 H37A 0.9900
C37 H37B 0.9900
C38 C39 1.365(9)
C38 H38A 0.9900
C38 H38B 0.9900
C39 H39A 0.9900
C39 H39B 0.9900
O6 C40 1.346(10)
O6 C43 1.419(13)
C40 C41 1.431(10)
C40 H40A 0.9900
C40 H40B 0.9900
C41 C42 1.449(9)
C41 H41A 0.9900
C41 H41B 0.9900
C42 C43 1.427(11)
C42 H42A 0.9900
C42 H42B 0.9900
C43 H43A 0.9900
C43 H43B 0.9900
